data_2019226
loop_
_publ_author_name
'Thomas, Lynne H.'
'Adam, Martin S.'
'O'Neill, Andrew'
'Wilson, Chick C.'

_publ_section_title
;
 Utilizing proton transfer to produce molecular salts in bromanilic acid
 substituted-pyridine molecular complexes -- predictable synthons?
;
_journal_coeditor_code FM3015
_journal_issue 11
_journal_name_full 'Acta Crystallographica Section C'
_journal_page_first 1279
_journal_page_last 1288
_journal_paper_doi 10.1107/S0108270113029533
_journal_volume 69
_journal_year 2013
_chemical_formula_iupac '2C6 H8 N + , C6 Br2 O4 2-'
_chemical_formula_moiety '2(C6 H8 N) +, C6 Br2 O4 2-'
_chemical_formula_sum 'C18 H16 Br2 N2 O4'
_chemical_formula_weight 484.15
_chemical_name_common
;
Bis(3-methylpyridinium) bromanilate
;
_chemical_name_systematic
;
Bis(3-picolinium) bromanilate
;
_space_group_IT_number 14
_space_group_name_Hall '-P 2ybc'
_symmetry_cell_setting monoclinic
_symmetry_space_group_name_Hall '-P 2ybc'
_symmetry_space_group_name_H-M 'P 1 21/c 1'
_atom_sites_solution_hydrogens mixed
_atom_sites_solution_primary direct
_atom_sites_solution_secondary difmap
_audit_creation_method 'WinGX routine CIF_UPDATE'
_cell_angle_alpha 90
_cell_angle_beta 103.935(4)
_cell_angle_gamma 90
_cell_formula_units_Z 2
_cell_length_a 8.9526(7)
_cell_length_b 9.6149(8)
_cell_length_c 10.4275(8)
_cell_measurement_temperature 100(2)
_cell_volume 871.17(12)
_computing_cell_refinement 'APEX2 (Bruker, 2009)'
_computing_data_collection 'APEX2 (Bruker, 2009)'
_computing_data_reduction 'APEX2 (Bruker, 2009)'
_computing_structure_refinement 'SHELXL97 (Sheldrick, 2008)'
_computing_structure_solution 'SHELXS97 (Sheldrick, 2008)'
_diffrn_ambient_temperature 100(2)
_diffrn_measured_fraction_theta_full 0.998
_diffrn_measured_fraction_theta_max 0.998
_diffrn_measurement_device_type 'Bruker APEXII CCD area-detector'
_diffrn_measurement_method 'CCD; rotation images'
_diffrn_radiation_monochromator graphite
_diffrn_radiation_type MoK\a
_diffrn_radiation_wavelength 0.71073
_diffrn_reflns_av_R_equivalents 0.0331
_diffrn_reflns_limit_h_max 12
_diffrn_reflns_limit_h_min -12
_diffrn_reflns_limit_k_max 11
_diffrn_reflns_limit_k_min -13
_diffrn_reflns_limit_l_max 14
_diffrn_reflns_limit_l_min -11
_diffrn_reflns_number 9784
_diffrn_reflns_theta_full 28.87
_diffrn_reflns_theta_max 28.87
_diffrn_reflns_theta_min 2.34
_exptl_absorpt_coefficient_mu 4.68
_exptl_absorpt_correction_T_max 1.0000
_exptl_absorpt_correction_T_min 0.671438
_exptl_absorpt_correction_type multi-scan
_exptl_absorpt_process_details '(SADABS; Blessing, 1995)'
_exptl_crystal_colour purple
_exptl_crystal_density_diffrn 1.846
_exptl_crystal_density_method 'not measured'
_exptl_crystal_description block
_exptl_crystal_F_000 480
_exptl_crystal_size_max 0.3
_exptl_crystal_size_mid 0.25
_exptl_crystal_size_min 0.15
_refine_diff_density_max 0.446
_refine_diff_density_min -0.633
_refine_ls_extinction_method none
_refine_ls_goodness_of_fit_ref 1.081
_refine_ls_hydrogen_treatment mixed
_refine_ls_matrix_type full
_refine_ls_number_parameters 123
_refine_ls_number_reflns 2280
_refine_ls_number_restraints 0
_refine_ls_restrained_S_all 1.081
_refine_ls_R_factor_all 0.0288
_refine_ls_R_factor_gt 0.0232
_refine_ls_shift/su_max 0
_refine_ls_shift/su_mean 0
_refine_ls_structure_factor_coef Fsqd
_refine_ls_weighting_details 'calc w=1/[\s^2^(Fo^2^)+(0.0286P)^2^+0.5432P] where P=(Fo^2^+2Fc^2^)/3'
_refine_ls_weighting_scheme calc
_refine_ls_wR_factor_ref 0.0606
_reflns_number_gt 2018
_reflns_number_total 2280
_reflns_threshold_expression I>2\s(I)
_cod_data_source_file fm3015.cif
_cod_data_source_block ba3pic100k1121apr_0m
_cod_database_code 2019226

loop_
_symmetry_equiv_pos_as_xyz
'x, y, z'
'-x, y+1/2, -z+1/2'
'-x, -y, -z'
'x, -y-1/2, z-1/2'

loop_
_atom_site_type_symbol
_atom_site_label
_atom_site_fract_x
_atom_site_fract_y
_atom_site_fract_z
_atom_site_U_iso_or_equiv
_atom_site_adp_type
_atom_site_calc_flag
_atom_site_occupancy
H H5 0.893(4) 0.515(3) 0.285(3) 0.057(10) Uiso d 1
Br Br1 0.43444(2) 0.23608(2) 0.18610(2) 0.01678(7) Uani d 1
O O1 0.71755(15) 0.42622(14) 0.21943(13) 0.0185(3) Uani d 1
O O2 0.23321(14) 0.35789(14) -0.07254(14) 0.0182(3) Uani d 1
C C1 0.4732(2) 0.38635(18) 0.07990(18) 0.0137(3) Uani d 1
C C3 0.3575(2) 0.41949(18) -0.03428(18) 0.0136(3) Uani d 1
C C6 1.2623(2) 0.61801(19) 0.47325(18) 0.0158(4) Uani d 1
H H6 1.3581 0.6454 0.5237 0.019 Uiso calc 1
C C2 0.6123(2) 0.45631(18) 0.11904(18) 0.0135(3) Uani d 1
N N1 0.98369(19) 0.53679(17) 0.32431(16) 0.0179(3) Uani d 1
C C4 0.9917(2) 0.64850(19) 0.40243(19) 0.0160(4) Uani d 1
H H4 0.9021 0.6963 0.4047 0.019 Uiso calc 1
C C5 1.1315(2) 0.69418(19) 0.47996(18) 0.0141(3) Uani d 1
C C7 1.2510(2) 0.5025(2) 0.39267(19) 0.0181(4) Uani d 1
H H7 1.3384 0.4521 0.3886 0.022 Uiso calc 1
C C9 1.1387(2) 0.8178(2) 0.5686(2) 0.0210(4) Uani d 1
H H9A 1.1519 0.9007 0.5213 0.031 Uiso calc 1
H H9B 1.2239 0.8077 0.6441 0.031 Uiso calc 1
H H9C 1.0448 0.8242 0.5974 0.031 Uiso calc 1
C C8 1.1086(2) 0.4633(2) 0.31852(19) 0.0195(4) Uani d 1
H H8 1.0992 0.3854 0.2642 0.023 Uiso calc 1

loop_
_atom_site_aniso_label
_atom_site_aniso_U_11
_atom_site_aniso_U_22
_atom_site_aniso_U_33
_atom_site_aniso_U_12
_atom_site_aniso_U_13
_atom_site_aniso_U_23
Br1 0.01435(10) 0.01840(11) 0.01676(11) -0.00363(7) 0.00212(7) 0.00366(7)
O1 0.0149(6) 0.0217(7) 0.0159(7) -0.0044(5) -0.0021(5) 0.0023(5)
O2 0.0133(6) 0.0184(7) 0.0207(7) -0.0043(5) -0.0004(5) 0.0005(5)
C1 0.0145(8) 0.0134(8) 0.0136(9) -0.0027(6) 0.0042(7) 0.0001(7)
C3 0.0129(8) 0.0138(8) 0.0138(9) -0.0005(6) 0.0027(6) -0.0032(7)
C6 0.0113(8) 0.0192(9) 0.0159(9) -0.0013(7) 0.0011(7) 0.0013(7)
C2 0.0136(8) 0.0142(8) 0.0127(8) -0.0006(6) 0.0034(7) -0.0025(7)
N1 0.0150(8) 0.0223(8) 0.0138(8) -0.0055(6) -0.0016(6) 0.0051(6)
C4 0.0127(8) 0.0177(9) 0.0168(9) 0.0015(7) 0.0023(7) 0.0072(7)
C5 0.0151(8) 0.0138(8) 0.0140(9) -0.0009(7) 0.0044(7) 0.0035(7)
C7 0.0175(9) 0.0182(9) 0.0190(9) 0.0034(7) 0.0055(7) 0.0016(7)
C9 0.0212(9) 0.0177(9) 0.0259(11) 0.0002(7) 0.0091(8) -0.0029(8)
C8 0.0258(10) 0.0172(9) 0.0151(9) -0.0035(7) 0.0044(8) -0.0009(7)

loop_
_atom_type_symbol
_atom_type_description
_atom_type_scat_dispersion_real
_atom_type_scat_dispersion_imag
_atom_type_scat_source
C C 0.0033 0.0016 'International Tables Vol C Tables 4.2.6.8 and 6.1.1.4'
H H 0 0 'International Tables Vol C Tables 4.2.6.8 and 6.1.1.4'
N N 0.0061 0.0033 'International Tables Vol C Tables 4.2.6.8 and 6.1.1.4'
O O 0.0106 0.006 'International Tables Vol C Tables 4.2.6.8 and 6.1.1.4'
Br Br -0.2901 2.4595 'International Tables Vol C Tables 4.2.6.8 and 6.1.1.4'

loop_
_geom_angle_atom_site_label_1
_geom_angle_atom_site_label_2
_geom_angle_atom_site_label_3
_geom_angle_site_symmetry_3
_geom_angle
C2 C1 C3 . 124.22(16)
C2 C1 Br1 . 118.27(13)
C3 C1 Br1 . 117.51(13)
O2 C3 C1 . 125.66(17)
O2 C3 C2 3_665 116.88(16)
C1 C3 C2 3_665 117.47(15)
C7 C6 C5 . 120.83(17)
C7 C6 H6 . 119.6
C5 C6 H6 . 119.6
O1 C2 C1 . 124.82(17)
O1 C2 C3 3_665 116.88(15)
C1 C2 C3 3_665 118.30(15)
C8 N1 C4 . 121.90(16)
C8 N1 H5 . 124(2)
C4 N1 H5 . 114(2)
N1 C4 C5 . 121.13(17)
N1 C4 H4 . 119.4
C5 C4 H4 . 119.4
C4 C5 C6 . 117.00(17)
C4 C5 C9 . 120.62(17)
C6 C5 C9 . 122.36(16)
C8 C7 C6 . 118.99(18)
C8 C7 H7 . 120.5
C6 C7 H7 . 120.5
C5 C9 H9A . 109.5
C5 C9 H9B . 109.5
H9A C9 H9B . 109.5
C5 C9 H9C . 109.5
H9A C9 H9C . 109.5
H9B C9 H9C . 109.5
N1 C8 C7 . 120.14(18)
N1 C8 H8 . 119.9
C7 C8 H8 . 119.9

loop_
_geom_bond_atom_site_label_1
_geom_bond_atom_site_label_2
_geom_bond_site_symmetry_2
_geom_bond_distance
Br1 C1 . 1.9025(18)
O1 C2 . 1.262(2)
O2 C3 . 1.238(2)
C1 C2 . 1.387(2)
C1 C3 . 1.414(2)
C3 C2 3_665 1.548(3)
C6 C7 . 1.381(3)
C6 C5 . 1.397(3)
C6 H6 . 0.9300
C2 C3 3_665 1.548(3)
N1 C8 . 1.336(3)
N1 C4 . 1.339(3)
N1 H5 . 0.85(3)
C4 C5 . 1.387(3)
C4 H4 . 0.9300
C5 C9 . 1.498(3)
C7 C8 . 1.375(3)
C7 H7 . 0.9300
C9 H9A . 0.9600
C9 H9B . 0.9600
C9 H9C . 0.9600
C8 H8 . 0.9300

loop_
_geom_hbond_atom_site_label_D
_geom_hbond_atom_site_label_H
_geom_hbond_atom_site_label_A
_geom_hbond_site_symmetry_A
_geom_hbond_distance_DH
_geom_hbond_distance_HA
_geom_hbond_distance_DA
_geom_hbond_angle_DHA
N1 H5 O1 . 0.84(3) 1.78(3) 2.598(2) 165(3)
N1 H5 O2 3_665 0.84(3) 2.54(3) 3.039(2) 119(3)
C4 H4 Br1 2_655 0.93 2.96 3.7977(18) 151.0

loop_
_geom_torsion_atom_site_label_1
_geom_torsion_atom_site_label_2
_geom_torsion_atom_site_label_3
_geom_torsion_atom_site_label_4
_geom_torsion_site_symmetry_4
_geom_torsion
C2 C1 C3 O2 . 179.04(18)
Br1 C1 C3 O2 . -1.0(3)
C2 C1 C3 C2 3_665 -1.2(3)
Br1 C1 C3 C2 3_665 178.77(12)
C3 C1 C2 O1 . -178.72(18)
Br1 C1 C2 O1 . 1.4(3)
C3 C1 C2 C3 3_665 1.2(3)
Br1 C1 C2 C3 3_665 -178.76(12)
C8 N1 C4 C5 . 0.9(3)
N1 C4 C5 C6 . -0.4(3)
N1 C4 C5 C9 . -178.95(17)
C7 C6 C5 C4 . -0.1(3)
C7 C6 C5 C9 . 178.45(18)
C5 C6 C7 C8 . 0.1(3)
C4 N1 C8 C7 . -0.9(3)
C6 C7 C8 N1 . 0.4(3)
